data_4104893
loop_
_publ_author_name
'Israel Fern\'andez'
'C. Adam Dyker'
'Alan DeHope'
'Bruno Donnadieu'
'Gernot Frenking'
'Guy Bertrand'

_publ_section_title
;
 Exocyclic Delocalization at the Expense of Aromaticity in
 3,5-bis(\p-Donor) Substituted Pyrazolium Ions and Corresponding Cyclic
 Bent Allenes
;
_journal_name_full 'Journal of the American Chemical Society'
_journal_page_first 11875
_journal_page_last 11881
_journal_paper_doi 10.1021/ja903396e
_journal_volume 131
_journal_year 2009
_chemical_formula_sum 'C19 H24 B2 F8 N4'
_chemical_formula_weight 482.04
_chemical_name_systematic
;
 ?
;
_space_group_IT_number 4
_symmetry_cell_setting monoclinic
_symmetry_space_group_name_Hall 'P 2yb'
_symmetry_space_group_name_H-M 'P 1 21 1'
_atom_sites_solution_hydrogens geom
_atom_sites_solution_primary direct
_atom_sites_solution_secondary difmap
_audit_creation_method SHELXL-97
_cell_angle_alpha 90.00
_cell_angle_beta 100.1560(10)
_cell_angle_gamma 90.00
_cell_formula_units_Z 2
_cell_length_a 9.1713(2)
_cell_length_b 10.9023(3)
_cell_length_c 11.3064(3)
_cell_measurement_reflns_used 8489
_cell_measurement_temperature 100(2)
_cell_measurement_theta_max 35.48
_cell_measurement_theta_min 2.93
_cell_volume 1112.79(5)
_computing_cell_refinement 'Bruker SMART'
_computing_data_collection 'Bruker SMART'
_computing_data_reduction 'Bruker SAINT'
_computing_molecular_graphics 'Bruker SHELXTL'
_computing_publication_material 'Bruker SHELXTL'
_computing_structure_refinement 'SHELXL-97 (Sheldrick, 1997)'
_computing_structure_solution 'Bruker SHELXTL'
_diffrn_ambient_temperature 100(2)
_diffrn_measured_fraction_theta_full 0.815
_diffrn_measured_fraction_theta_max 0.815
_diffrn_measurement_device_type 'CCD area detector'
_diffrn_measurement_method 'phi and omega scans'
_diffrn_radiation_monochromator graphite
_diffrn_radiation_source 'fine-focus sealed tube'
_diffrn_radiation_type MoK\a
_diffrn_radiation_wavelength 0.71073
_diffrn_reflns_av_R_equivalents 0.0155
_diffrn_reflns_av_sigmaI/netI 0.0229
_diffrn_reflns_limit_h_max 14
_diffrn_reflns_limit_h_min -14
_diffrn_reflns_limit_k_max 16
_diffrn_reflns_limit_k_min -17
_diffrn_reflns_limit_l_max 13
_diffrn_reflns_limit_l_min -16
_diffrn_reflns_number 11977
_diffrn_reflns_theta_full 35.77
_diffrn_reflns_theta_max 35.77
_diffrn_reflns_theta_min 1.83
_exptl_absorpt_coefficient_mu 0.132
_exptl_absorpt_correction_T_max 0.9869
_exptl_absorpt_correction_T_min 0.9651
_exptl_absorpt_correction_type none
_exptl_crystal_density_diffrn 1.439
_exptl_crystal_density_meas 0
_exptl_crystal_F_000 496
_exptl_crystal_size_max 0.27
_exptl_crystal_size_mid 0.15
_exptl_crystal_size_min 0.10
_refine_diff_density_max 0.539
_refine_diff_density_min -0.269
_refine_diff_density_rms 0.048
_refine_ls_abs_structure_details 'Flack H D (1983), Acta Cryst. A39, 876-881'
_refine_ls_abs_structure_Flack 0.7(3)
_refine_ls_extinction_method none
_refine_ls_goodness_of_fit_ref 1.043
_refine_ls_hydrogen_treatment mixed
_refine_ls_matrix_type full
_refine_ls_number_parameters 302
_refine_ls_number_reflns 7231
_refine_ls_number_restraints 1
_refine_ls_restrained_S_all 1.043
_refine_ls_R_factor_all 0.0362
_refine_ls_R_factor_gt 0.0344
_refine_ls_shift/su_max 0.000
_refine_ls_shift/su_mean 0.000
_refine_ls_structure_factor_coef Fsqd
_refine_ls_weighting_details 'calc w=1/[\s^2^(Fo^2^)+(0.0571P)^2^+0.1447P] where P=(Fo^2^+2Fc^2^)/3'
_refine_ls_weighting_scheme calc
_refine_ls_wR_factor_gt 0.0927
_refine_ls_wR_factor_ref 0.0943
_reflns_number_gt 6915
_reflns_number_total 7231
_reflns_threshold_expression >2sigma(I)
_cod_data_source_file ja903396e_si_002.cif
_cod_data_source_block gb628_final
_cod_database_code 4104893

loop_
_symmetry_equiv_pos_as_xyz
'x, y, z'
'-x, y+1/2, -z'

loop_
_atom_site_label
_atom_site_type_symbol
_atom_site_fract_x
_atom_site_fract_y
_atom_site_fract_z
_atom_site_U_iso_or_equiv
_atom_site_adp_type
_atom_site_occupancy
_atom_site_symmetry_multiplicity
_atom_site_calc_flag
_atom_site_refinement_flags
N1 N 0.43424(9) 0.64002(8) 0.72823(9) 0.01796(17) Uani 1 1 d .
N2 N 0.90258(9) 0.48361(8) 0.93148(9) 0.01775(16) Uani 1 1 d .
N3 N 0.61778(8) 0.50644(8) 0.67566(8) 0.01471(15) Uani 1 1 d .
N4 N 0.76098(8) 0.46330(8) 0.73667(9) 0.01473(15) Uani 1 1 d .
C1 C 0.65808(10) 0.58149(9) 0.87055(11) 0.01734(18) Uani 1 1 d .
H1A H 0.6084 0.5460 0.9336 0.021 Uiso 1 1 calc R
H1B H 0.6907 0.6660 0.8938 0.021 Uiso 1 1 calc R
C2 C 0.55921(9) 0.57937(8) 0.75125(10) 0.01442(17) Uani 1 1 d .
C3 C 0.78544(9) 0.50364(9) 0.84991(10) 0.01468(16) Uani 1 1 d .
C4 C 0.32753(11) 0.62959(12) 0.61543(12) 0.0234(2) Uani 1 1 d .
H4A H 0.3747 0.6554 0.5482 0.035 Uiso 1 1 calc R
H4B H 0.2418 0.6822 0.6192 0.035 Uiso 1 1 calc R
H4C H 0.2949 0.5442 0.6036 0.035 Uiso 1 1 calc R
C5 C 0.38093(12) 0.70562(12) 0.82638(12) 0.0245(2) Uani 1 1 d .
H5A H 0.3307 0.6478 0.8720 0.037 Uiso 1 1 calc R
H5B H 0.3115 0.7701 0.7926 0.037 Uiso 1 1 calc R
H5C H 0.4652 0.7426 0.8798 0.037 Uiso 1 1 calc R
C6 C 1.03792(11) 0.42367(11) 0.90694(12) 0.0226(2) Uani 1 1 d .
H6A H 1.0213 0.3351 0.8987 0.034 Uiso 1 1 calc R
H6B H 1.1197 0.4396 0.9735 0.034 Uiso 1 1 calc R
H6C H 1.0629 0.4564 0.8323 0.034 Uiso 1 1 calc R
C7 C 0.91294(14) 0.53561(11) 1.05206(13) 0.0259(2) Uani 1 1 d .
H7A H 0.9808 0.6058 1.0609 0.039 Uiso 1 1 calc R
H7B H 0.9504 0.4732 1.1121 0.039 Uiso 1 1 calc R
H7C H 0.8146 0.5627 1.0639 0.039 Uiso 1 1 calc R
C8 C 0.59524(9) 0.50929(9) 0.54721(10) 0.01451(16) Uani 1 1 d .
C9 C 0.66413(11) 0.60057(10) 0.49063(11) 0.0199(2) Uani 1 1 d .
H9 H 0.7277 0.6584 0.5367 0.024 Uiso 1 1 calc R
C10 C 0.63861(13) 0.60582(13) 0.36591(13) 0.0268(2) Uani 1 1 d .
H10 H 0.6846 0.6678 0.3262 0.032 Uiso 1 1 calc R
C11 C 0.54573(13) 0.52037(13) 0.29927(12) 0.0277(2) Uani 1 1 d .
H11 H 0.5278 0.5245 0.2140 0.033 Uiso 1 1 calc R
C12 C 0.47879(13) 0.42865(12) 0.35705(13) 0.0278(3) Uani 1 1 d .
H12 H 0.4154 0.3706 0.3110 0.033 Uiso 1 1 calc R
C13 C 0.50444(11) 0.42176(10) 0.48176(12) 0.0211(2) Uani 1 1 d .
H13 H 0.4608 0.3584 0.5215 0.025 Uiso 1 1 calc R
C14 C 0.82064(9) 0.35511(9) 0.68941(10) 0.01504(16) Uani 1 1 d .
C15 C 0.92386(11) 0.36919(10) 0.61389(11) 0.01907(19) Uani 1 1 d .
H15 H 0.9482 0.4484 0.5883 0.023 Uiso 1 1 calc R
C16 C 0.99059(12) 0.26541(11) 0.57668(12) 0.0238(2) Uani 1 1 d .
H16 H 1.0614 0.2733 0.5251 0.029 Uiso 1 1 calc R
C17 C 0.95428(12) 0.15003(11) 0.61450(12) 0.0235(2) Uani 1 1 d .
H17 H 1.0029 0.0796 0.5909 0.028 Uiso 1 1 calc R
C18 C 0.84728(12) 0.13683(10) 0.68659(12) 0.0220(2) Uani 1 1 d .
H18 H 0.8208 0.0573 0.7098 0.026 Uiso 1 1 calc R
C19 C 0.77850(11) 0.24030(9) 0.72510(11) 0.01899(19) Uani 1 1 d .
H19 H 0.7050 0.2324 0.7743 0.023 Uiso 1 1 calc R
B1 B 0.96397(13) 0.75218(12) 0.75285(13) 0.0213(2) Uani 1 1 d .
F1 F 0.80934(9) 0.75876(10) 0.73032(11) 0.0449(3) Uani 1 1 d .
F2 F 1.00510(8) 0.64807(7) 0.69567(8) 0.02842(17) Uani 1 1 d .
F3 F 1.02387(11) 0.85523(7) 0.70846(9) 0.0356(2) Uani 1 1 d .
F4 F 1.01291(12) 0.74249(9) 0.87513(9) 0.0396(2) Uani 1 1 d .
B2 B 0.40413(14) 0.34206(13) 0.88964(14) 0.0243(2) Uani 1 1 d .
F5 F 0.33541(11) 0.39317(9) 0.78235(10) 0.0396(2) Uani 1 1 d .
F6 F 0.55426(9) 0.32347(9) 0.88737(10) 0.0387(2) Uani 1 1 d .
F7 F 0.39450(10) 0.42143(12) 0.98335(11) 0.0492(3) Uani 1 1 d .
F8 F 0.33737(12) 0.23192(10) 0.90676(10) 0.0435(3) Uani 1 1 d .

loop_
_atom_site_aniso_label
_atom_site_aniso_U_11
_atom_site_aniso_U_22
_atom_site_aniso_U_33
_atom_site_aniso_U_23
_atom_site_aniso_U_13
_atom_site_aniso_U_12
N1 0.0143(3) 0.0202(3) 0.0196(5) 0.0002(3) 0.0036(3) 0.0047(3)
N2 0.0177(3) 0.0194(4) 0.0152(5) -0.0006(3) 0.0002(3) 0.0038(3)
N3 0.0124(3) 0.0166(3) 0.0150(5) 0.0010(3) 0.0020(2) 0.0032(2)
N4 0.0131(3) 0.0157(3) 0.0150(5) -0.0004(3) 0.0015(2) 0.0034(2)
C1 0.0160(3) 0.0193(4) 0.0167(6) -0.0027(3) 0.0028(3) 0.0039(3)
C2 0.0138(3) 0.0145(3) 0.0154(5) 0.0008(3) 0.0037(3) 0.0010(3)
C3 0.0157(3) 0.0141(3) 0.0143(5) 0.0006(3) 0.0030(3) 0.0014(3)
C4 0.0155(4) 0.0331(5) 0.0208(6) 0.0021(4) 0.0014(3) 0.0060(3)
C5 0.0230(4) 0.0277(5) 0.0240(7) -0.0031(4) 0.0074(4) 0.0093(4)
C6 0.0159(4) 0.0280(5) 0.0227(6) 0.0000(4) 0.0001(3) 0.0063(3)
C7 0.0326(5) 0.0265(5) 0.0161(6) -0.0019(4) -0.0022(4) 0.0093(4)
C8 0.0134(3) 0.0159(3) 0.0140(5) -0.0008(3) 0.0018(3) 0.0007(3)
C9 0.0178(4) 0.0229(4) 0.0186(6) 0.0031(4) 0.0025(3) -0.0024(3)
C10 0.0233(4) 0.0373(6) 0.0201(7) 0.0059(5) 0.0050(4) 0.0010(4)
C11 0.0269(5) 0.0398(6) 0.0152(6) -0.0036(5) 0.0003(4) 0.0096(4)
C12 0.0252(5) 0.0283(5) 0.0264(7) -0.0111(5) -0.0047(4) 0.0042(4)
C13 0.0209(4) 0.0171(4) 0.0239(6) -0.0041(4) -0.0001(3) -0.0011(3)
C14 0.0148(3) 0.0154(3) 0.0147(5) -0.0009(3) 0.0021(3) 0.0031(3)
C15 0.0200(4) 0.0212(4) 0.0172(6) 0.0002(4) 0.0065(3) 0.0036(3)
C16 0.0240(4) 0.0292(5) 0.0193(6) -0.0039(4) 0.0065(4) 0.0072(4)
C17 0.0240(4) 0.0231(4) 0.0215(6) -0.0079(4) -0.0013(3) 0.0082(3)
C18 0.0235(4) 0.0159(4) 0.0247(6) -0.0025(4) -0.0013(3) 0.0020(3)
C19 0.0190(4) 0.0159(4) 0.0218(6) 0.0005(4) 0.0027(3) 0.0009(3)
B1 0.0230(4) 0.0190(4) 0.0225(7) -0.0022(4) 0.0058(4) -0.0022(4)
F1 0.0228(3) 0.0448(5) 0.0667(8) -0.0100(5) 0.0066(4) 0.0058(3)
F2 0.0322(3) 0.0203(3) 0.0358(5) -0.0053(3) 0.0143(3) -0.0011(3)
F3 0.0620(5) 0.0214(3) 0.0250(5) -0.0002(3) 0.0117(4) -0.0136(3)
F4 0.0638(6) 0.0334(4) 0.0201(5) 0.0015(4) 0.0038(4) -0.0088(4)
B2 0.0231(5) 0.0252(5) 0.0267(8) 0.0002(5) 0.0099(4) -0.0038(4)
F5 0.0430(4) 0.0340(4) 0.0415(6) 0.0153(4) 0.0064(4) -0.0011(3)
F6 0.0285(4) 0.0390(4) 0.0539(7) 0.0065(4) 0.0214(4) 0.0068(3)
F7 0.0307(4) 0.0671(7) 0.0501(7) -0.0295(6) 0.0076(4) 0.0063(4)
F8 0.0519(5) 0.0425(5) 0.0338(6) 0.0154(4) 0.0015(4) -0.0234(4)

loop_
_atom_type_symbol
_atom_type_description
_atom_type_scat_dispersion_real
_atom_type_scat_dispersion_imag
_atom_type_scat_source
C C 0.0033 0.0016 'International Tables Vol C Tables 4.2.6.8 and 6.1.1.4'
H H 0.0000 0.0000 'International Tables Vol C Tables 4.2.6.8 and 6.1.1.4'
B B 0.0013 0.0007 'International Tables Vol C Tables 4.2.6.8 and 6.1.1.4'
N N 0.0061 0.0033 'International Tables Vol C Tables 4.2.6.8 and 6.1.1.4'
F F 0.0171 0.0103 'International Tables Vol C Tables 4.2.6.8 and 6.1.1.4'

loop_
_geom_angle_atom_site_label_1
_geom_angle_atom_site_label_2
_geom_angle_atom_site_label_3
_geom_angle
C2 N1 C4 124.02(9)
C2 N1 C5 119.37(10)
C4 N1 C5 115.63(8)
C3 N2 C7 120.23(9)
C3 N2 C6 123.89(10)
C7 N2 C6 115.41(9)
C2 N3 C8 128.98(8)
C2 N3 N4 108.59(8)
C8 N3 N4 116.53(7)
C3 N4 C14 127.91(8)
C3 N4 N3 109.54(8)
C14 N4 N3 117.39(8)
C2 C1 C3 102.58(9)
N1 C2 N3 127.26(10)
N1 C2 C1 123.03(9)
N3 C2 C1 109.71(8)
N2 C3 N4 126.94(9)
N2 C3 C1 123.59(10)
N4 C3 C1 109.45(8)
C13 C8 C9 121.55(11)
C13 C8 N3 119.40(9)
C9 C8 N3 119.05(9)
C10 C9 C8 119.11(11)
C9 C10 C11 119.98(12)
C10 C11 C12 120.31(13)
C13 C12 C11 120.28(11)
C12 C13 C8 118.75(11)
C15 C14 C19 122.12(9)
C15 C14 N4 118.76(9)
C19 C14 N4 119.06(9)
C16 C15 C14 118.74(10)
C15 C16 C17 120.22(11)
C16 C17 C18 120.49(10)
C17 C18 C19 120.20(10)
C14 C19 C18 118.15(10)
F4 B1 F3 110.23(10)
F4 B1 F2 109.65(11)
F3 B1 F2 109.67(10)
F4 B1 F1 109.07(11)
F3 B1 F1 110.32(11)
F2 B1 F1 107.86(10)
F8 B2 F5 109.25(11)
F8 B2 F7 110.36(12)
F5 B2 F7 109.84(12)
F8 B2 F6 109.90(11)
F5 B2 F6 109.94(11)
F7 B2 F6 107.54(11)

loop_
_geom_bond_atom_site_label_1
_geom_bond_atom_site_label_2
_geom_bond_distance
N1 C2 1.3090(11)
N1 C4 1.4687(15)
N1 C5 1.4742(15)
N2 C3 1.3050(13)
N2 C7 1.4641(17)
N2 C6 1.4718(13)
N3 C2 1.3465(13)
N3 C8 1.4308(14)
N3 N4 1.4499(11)
N4 C3 1.3347(14)
N4 C14 1.4421(12)
C1 C2 1.4869(16)
C1 C3 1.4950(13)
C8 C13 1.3909(14)
C8 C9 1.3933(14)
C9 C10 1.3893(18)
C10 C11 1.3910(19)
C11 C12 1.395(2)
C12 C13 1.390(2)
C14 C15 1.3906(14)
C14 C19 1.3906(14)
C15 C16 1.3865(15)
C16 C17 1.3879(18)
C17 C18 1.3893(18)
C18 C19 1.3989(15)
B1 F4 1.3803(18)
B1 F3 1.3831(15)
B1 F2 1.3909(15)
B1 F1 1.3978(14)
B2 F8 1.3770(15)
B2 F5 1.3819(18)
B2 F7 1.3828(18)
B2 F6 1.3964(14)
